data_7013686
loop_
_publ_author_name
'Malone, Simon A.'
'Cooper, Paul'
'Heath, Sarah L.'

_publ_section_title
;
 Synthesis and structure of a new aluminium citrate trimer from aqueous
 solution at very low pHElectronic supplementary information (ESI)
 available: FT-IR, Raman and solid state NMR spectra. See
 http://www.rsc.org/suppdata/dt/b3/b312176c/
;
_journal_issue 24
_journal_name_full 'Dalton Transactions'
_journal_page_first 4572
_journal_paper_doi 10.1039/b312176c
_journal_year 2003
_chemical_formula_sum 'C24 H60 Al7 N O55'
_chemical_formula_weight 1431.59
_chemical_name_common 'Al Trimer (1)'
_chemical_name_systematic
;
?
;
_space_group_IT_number 14
_symmetry_cell_setting monoclinic
_symmetry_space_group_name_Hall '-P 2yn'
_symmetry_space_group_name_H-M 'P 1 21/n 1'
_atom_sites_solution_hydrogens geom
_atom_sites_solution_primary direct
_atom_sites_solution_secondary difmap
_audit_creation_method SHELXL-97
_cell_angle_alpha 90.00
_cell_angle_beta 100.624(2)
_cell_angle_gamma 90.00
_cell_formula_units_Z 2
_cell_length_a 10.3785(12)
_cell_length_b 12.4967(15)
_cell_length_c 20.839(3)
_cell_measurement_reflns_used 1953
_cell_measurement_temperature 100(2)
_cell_measurement_theta_max 23.39
_cell_measurement_theta_min 2.39
_cell_volume 2656.4(6)
_computing_cell_refinement 'Bruker SMART'
_computing_data_collection 'Bruker SMART'
_computing_data_reduction 'Bruker SMART'
_computing_molecular_graphics 'Bruker SHELXTL'
_computing_publication_material 'Bruker SHELXTL'
_computing_structure_refinement 'SHELXL-97 (Sheldrick, 1997)'
_computing_structure_solution 'SHELXS-97 (Sheldrick, 1990)'
_diffrn_ambient_temperature 100(2)
_diffrn_measured_fraction_theta_full 0.998
_diffrn_measured_fraction_theta_max 0.998
_diffrn_measurement_device_type 'Bruker-AXS Apex area detector'
_diffrn_measurement_method 'phi and omega scans'
_diffrn_radiation_monochromator graphite
_diffrn_radiation_source 'fine-focus sealed tube'
_diffrn_radiation_type MoK\a
_diffrn_radiation_wavelength 0.71073
_diffrn_reflns_av_R_equivalents 0.0576
_diffrn_reflns_av_sigmaI/netI 0.0799
_diffrn_reflns_limit_h_max 7
_diffrn_reflns_limit_h_min -11
_diffrn_reflns_limit_k_max 13
_diffrn_reflns_limit_k_min -13
_diffrn_reflns_limit_l_max 23
_diffrn_reflns_limit_l_min -20
_diffrn_reflns_number 11645
_diffrn_reflns_theta_full 23.31
_diffrn_reflns_theta_max 23.31
_diffrn_reflns_theta_min 1.91
_exptl_absorpt_coefficient_mu 0.280
_exptl_absorpt_correction_T_max 0.9944
_exptl_absorpt_correction_T_min 0.9461
_exptl_absorpt_correction_type semi-empirical
_exptl_absorpt_process_details 'repeated and equivalent reflections'
_exptl_crystal_colour Colourless
_exptl_crystal_density_diffrn 1.790
_exptl_crystal_density_method 'not measured'
_exptl_crystal_description Plate
_exptl_crystal_F_000 1484
_exptl_crystal_size_max 0.20
_exptl_crystal_size_mid 0.20
_exptl_crystal_size_min 0.02
_refine_diff_density_max 0.938
_refine_diff_density_min -0.456
_refine_diff_density_rms 0.119
_refine_ls_extinction_method none
_refine_ls_goodness_of_fit_ref 0.974
_refine_ls_hydrogen_treatment mixed
_refine_ls_matrix_type full
_refine_ls_number_parameters 478
_refine_ls_number_reflns 3830
_refine_ls_number_restraints 27
_refine_ls_restrained_S_all 0.974
_refine_ls_R_factor_all 0.0986
_refine_ls_R_factor_gt 0.0630
_refine_ls_shift/su_max 0.014
_refine_ls_shift/su_mean 0.000
_refine_ls_structure_factor_coef Fsqd
_refine_ls_weighting_details 'calc w=1/[\s^2^(Fo^2^)+(0.1231P)^2^+0.0000P] where P=(Fo^2^+2Fc^2^)/3'
_refine_ls_weighting_scheme calc
_refine_ls_wR_factor_gt 0.1773
_refine_ls_wR_factor_ref 0.1972
_reflns_number_gt 2344
_reflns_number_total 3830
_reflns_threshold_expression >2sigma(I)
_cod_data_source_file b312176c.txt
_cod_data_source_block s1579m
_cod_depositor_comments
;
The following automatic conversions were performed:
'_symmetry_cell_setting' value 'Monoclinic' changed to 'monoclinic'
according to '/home/saulius/struct/CIF-dictionaries/cif_core.dic'
dictionary named 'cif_core.dic' version 2.4.1 from 2010-06-29.

Automatic conversion script
Id: cif_fix_enum 1527 2010-12-29 10:47:43Z saulius 
;
_cod_original_cell_volume 2656.4(5)
_cod_original_sg_symbol_H-M P2(1)/n
_cod_database_code 7013686

loop_
_symmetry_equiv_pos_as_xyz
'x, y, z'
'-x+1/2, y+1/2, -z+1/2'
'-x, -y, -z'
'x-1/2, -y-1/2, z-1/2'

loop_
_atom_site_label
_atom_site_type_symbol
_atom_site_fract_x
_atom_site_fract_y
_atom_site_fract_z
_atom_site_U_iso_or_equiv
_atom_site_adp_type
_atom_site_occupancy
_atom_site_symmetry_multiplicity
_atom_site_calc_flag
_atom_site_refinement_flags
_atom_site_disorder_assembly
_atom_site_disorder_group
Al1 Al 0.49292(17) 0.95372(14) 0.13924(9) 0.0154(5) Uani 1 1 d . . .
Al2 Al 0.26115(17) 0.95738(14) 0.19348(10) 0.0191(5) Uani 1 1 d . . .
Al3 Al 0.54909(17) 0.94906(14) 0.30729(9) 0.0154(5) Uani 1 1 d . . .
O1 O 0.5936(4) 0.8431(3) 0.1130(2) 0.0194(10) Uani 1 1 d . . .
O2 O 0.7169(4) 0.7000(4) 0.1284(2) 0.0308(12) Uani 1 1 d . . .
O3 O 0.5991(4) 0.9534(3) 0.22424(19) 0.0159(9) Uani 1 1 d . . .
O4 O 0.5973(4) 1.0620(3) 0.1133(2) 0.0184(10) Uani 1 1 d . . .
O5 O 0.7495(5) 1.1867(4) 0.1209(2) 0.0395(14) Uani 1 1 d . . .
O6 O 0.7291(4) 0.9474(3) 0.34209(19) 0.0177(10) Uani 1 1 d . . .
O7 O 0.9267(4) 0.9455(3) 0.3149(2) 0.0231(11) Uani 1 1 d . . .
O8 O 0.1587(4) 1.0663(3) 0.2209(2) 0.0225(11) Uani 1 1 d . . .
O9 O 0.0709(4) 1.1704(3) 0.2852(2) 0.0243(11) Uani 1 1 d . . .
O10 O 0.3690(4) 0.9536(3) 0.2802(2) 0.0191(10) Uani 1 1 d . . .
O11 O 0.5216(4) 0.9424(3) 0.3932(2) 0.0199(10) Uani 1 1 d . . .
O12 O 0.3672(4) 0.9370(4) 0.4542(2) 0.0275(11) Uani 1 1 d . . .
O13 O 0.1501(4) 0.8512(3) 0.2149(2) 0.0220(11) Uani 1 1 d . . .
O14 O 0.0655(4) 0.7324(3) 0.2732(2) 0.0237(11) Uani 1 1 d . . .
O15 O 0.3734(4) 1.0496(2) 0.1609(2) 0.0176(10) Uani 1 1 d D . .
H15 H 0.381(6) 1.1220(17) 0.179(3) 0.021 Uiso 1 1 d D . .
O16 O 0.3693(4) 0.8628(3) 0.1604(2) 0.0191(10) Uani 1 1 d D . .
H16 H 0.377(6) 0.7858(9) 0.169(3) 0.023 Uiso 1 1 d D . .
O17 O 0.1428(2) 0.9648(3) 0.1104(2) 0.0296(12) Uani 1 1 d D . .
H17A H 0.0469(3) 0.961(4) 0.103(3) 0.044 Uiso 1 1 d D . .
H17B H 0.160(4) 1.028(3) 0.085(3) 0.044 Uiso 1 1 d D . .
O18 O 0.4063(4) 0.9532(2) 0.0476(2) 0.0209(10) Uani 1 1 d D . .
H18A H 0.364(3) 1.0147(17) 0.0230(18) 0.031 Uiso 1 1 d D . .
H18B H 0.377(5) 0.8922(18) 0.0191(18) 0.031 Uiso 1 1 d D . .
O19 O 0.5513(3) 0.7941(3) 0.3067(2) 0.0211(10) Uani 1 1 d D . .
H19A H 0.498(5) 0.747(4) 0.275(2) 0.032 Uiso 1 1 d D . .
H19B H 0.611(5) 0.749(4) 0.337(2) 0.032 Uiso 1 1 d D . .
O20 O 0.5574(3) 1.1040(3) 0.3158(2) 0.0199(10) Uani 1 1 d D . .
H20A H 0.503(5) 1.153(4) 0.286(2) 0.030 Uiso 1 1 d D . .
H20B H 0.636(3) 1.144(4) 0.335(3) 0.030 Uiso 1 1 d D . .
C1 C 0.6917(6) 0.7930(5) 0.1440(3) 0.0189(15) Uani 1 1 d . . .
C2 C 0.7791(6) 0.8422(5) 0.2013(3) 0.0250(16) Uani 1 1 d . . .
H2A H 0.8663 0.8527 0.1895 0.030 Uiso 1 1 calc R . .
H2B H 0.7902 0.7896 0.2375 0.030 Uiso 1 1 calc R . .
C3 C 0.7376(5) 0.9491(5) 0.2279(3) 0.0190(14) Uani 1 1 d . . .
C4 C 0.7892(6) 1.0501(5) 0.2003(3) 0.0280(17) Uani 1 1 d . . .
H4A H 0.8047 1.1040 0.2357 0.034 Uiso 1 1 calc R . .
H4B H 0.8755 1.0327 0.1892 0.034 Uiso 1 1 calc R . .
C5 C 0.7073(6) 1.1025(5) 0.1412(3) 0.0255(16) Uani 1 1 d . . .
C6 C 0.8062(6) 0.9476(5) 0.3008(3) 0.0212(15) Uani 1 1 d . . .
C7 C 0.1444(6) 1.0961(5) 0.2771(3) 0.0191(15) Uani 1 1 d . . .
C8 C 0.2219(6) 1.0484(5) 0.3380(3) 0.0263(16) Uani 1 1 d . . .
H8A H 0.1601 1.0341 0.3680 0.032 Uiso 1 1 calc R . .
H8B H 0.2837 1.1039 0.3590 0.032 Uiso 1 1 calc R . .
C9 C 0.3003(6) 0.9468(5) 0.3341(3) 0.0239(16) Uani 1 1 d . . .
C10 C 0.2288(6) 0.8405(5) 0.3317(3) 0.0257(16) Uani 1 1 d . . .
H10A H 0.2956 0.7836 0.3432 0.031 Uiso 1 1 calc R . .
H10B H 0.1751 0.8413 0.3663 0.031 Uiso 1 1 calc R . .
C11 C 0.1408(6) 0.8084(5) 0.2688(3) 0.0195(15) Uani 1 1 d . . .
C12 C 0.4033(6) 0.9429(5) 0.4005(3) 0.0252(16) Uani 1 1 d . . .
Al4 Al 0.5000 1.5000 0.0000 0.0184(6) Uani 1 2 d S . .
O1W O 0.6866(3) 1.4961(2) 0.0236(2) 0.0218(10) Uani 1 1 d D . .
H1A H 0.6954(8) 1.4188(7) 0.031(3) 0.033 Uiso 1 1 d D . .
H1B H 0.760(4) 1.513(3) 0.002(3) 0.033 Uiso 1 1 d D . .
O2W O 0.5047(3) 1.3845(2) -0.0578(2) 0.0204(10) Uani 1 1 d D . .
H2C H 0.5649(5) 1.3256(12) -0.042(2) 0.031 Uiso 1 1 d D . .
H2D H 0.432(3) 1.349(2) -0.087(2) 0.031 Uiso 1 1 d D . .
O3W O 0.5131(4) 1.5944(2) -0.0661(2) 0.0233(11) Uani 1 1 d D . .
H3A H 0.469(5) 1.568(5) -0.1088(14) 0.035 Uiso 1 1 d D . .
H3B H 0.512(6) 1.6723(6) -0.061(3) 0.035 Uiso 1 1 d D . .
O4W O 0.7002(4) 1.2417(4) -0.0121(2) 0.0402(13) Uani 1 1 d D . .
H4C H 0.707(7) 1.218(6) 0.0332(12) 0.060 Uiso 1 1 d D . .
H4D H 0.726(7) 1.263(6) -0.0532(19) 0.060 Uiso 1 1 d D . .
O5W O 0.5661(3) 1.7927(3) -0.0366(3) 0.0521(15) Uani 1 1 d D . .
H5A H 0.653(4) 1.826(6) -0.024(4) 0.078 Uiso 1 1 d D . .
H5B H 0.518(7) 1.856(4) -0.056(4) 0.078 Uiso 1 1 d D . .
O6W O 0.5515(4) 0.8038(4) 0.5342(3) 0.074(2) Uani 1 1 d D . .
H6A H 0.526(9) 0.753(6) 0.498(3) 0.112 Uiso 1 1 d D . .
H6B H 0.499(8) 0.829(8) 0.566(4) 0.112 Uiso 1 1 d D . .
N1 N -0.1519(13) 0.9227(15) 0.0302(9) 0.071(5) Uani 0.50 1 d PD . .
O21 O -0.1256(10) 1.0058(12) 0.0562(8) 0.082(5) Uani 0.50 1 d PD . .
O22 O -0.1817(12) 0.8703(9) -0.0255(5) 0.080(5) Uani 0.50 1 d PD . .
O23 O -0.0875(9) 0.8602(8) 0.0785(5) 0.040(3) Uani 0.50 1 d PD . .

loop_
_atom_site_aniso_label
_atom_site_aniso_U_11
_atom_site_aniso_U_22
_atom_site_aniso_U_33
_atom_site_aniso_U_23
_atom_site_aniso_U_13
_atom_site_aniso_U_12
Al1 0.0141(10) 0.0131(10) 0.0183(10) 0.0013(8) 0.0006(8) 0.0013(7)
Al2 0.0097(10) 0.0191(11) 0.0274(12) 0.0001(9) 0.0001(8) 0.0012(8)
Al3 0.0132(10) 0.0156(10) 0.0157(10) -0.0004(8) -0.0017(8) 0.0007(8)
O1 0.015(2) 0.020(2) 0.022(2) -0.0036(19) -0.0011(19) 0.0053(18)
O2 0.023(3) 0.026(3) 0.037(3) -0.014(2) -0.012(2) 0.008(2)
O3 0.011(2) 0.016(2) 0.021(2) 0.0007(18) 0.0017(18) 0.0032(17)
O4 0.012(2) 0.021(2) 0.021(2) 0.0029(19) 0.0003(18) -0.0011(18)
O5 0.040(3) 0.035(3) 0.038(3) 0.016(2) -0.007(2) -0.018(2)
O6 0.020(2) 0.018(2) 0.013(2) -0.0038(18) -0.0019(19) 0.0014(18)
O7 0.014(2) 0.032(3) 0.022(3) 0.000(2) 0.0004(19) -0.0003(19)
O8 0.009(2) 0.025(3) 0.032(3) 0.004(2) 0.000(2) 0.0057(18)
O9 0.020(2) 0.019(3) 0.032(3) -0.003(2) 0.000(2) 0.000(2)
O10 0.013(2) 0.022(2) 0.022(2) -0.0022(19) 0.0030(18) 0.0006(18)
O11 0.017(2) 0.024(2) 0.016(2) -0.0001(19) -0.0026(18) -0.0008(19)
O12 0.024(3) 0.039(3) 0.021(3) 0.000(2) 0.008(2) -0.001(2)
O13 0.013(2) 0.026(3) 0.025(3) 0.001(2) -0.0025(19) -0.0042(19)
O14 0.020(2) 0.018(3) 0.031(3) 0.003(2) -0.001(2) -0.001(2)
O15 0.012(2) 0.013(2) 0.027(3) -0.0026(19) 0.0027(18) 0.0008(18)
O16 0.014(2) 0.016(2) 0.026(3) 0.0010(19) -0.0001(18) 0.0001(18)
O17 0.013(2) 0.042(3) 0.032(3) 0.000(2) -0.003(2) -0.003(2)
O18 0.021(2) 0.019(2) 0.020(2) 0.0004(19) -0.0051(19) 0.0017(18)
O19 0.020(2) 0.017(2) 0.024(3) 0.0010(19) -0.0050(19) 0.0005(18)
O20 0.015(2) 0.018(2) 0.024(3) -0.002(2) -0.0030(19) -0.0010(18)
C1 0.016(4) 0.019(4) 0.022(4) -0.003(3) 0.004(3) 0.001(3)
C2 0.012(3) 0.024(4) 0.036(4) -0.007(3) -0.002(3) 0.003(3)
C3 0.010(3) 0.021(4) 0.027(4) -0.002(3) 0.005(3) 0.000(3)
C4 0.018(4) 0.032(4) 0.032(4) 0.004(3) -0.001(3) -0.002(3)
C5 0.026(4) 0.027(4) 0.024(4) 0.003(3) 0.004(3) -0.002(3)
C6 0.023(4) 0.018(4) 0.022(4) -0.002(3) 0.003(3) 0.004(3)
C7 0.011(3) 0.018(4) 0.027(4) 0.002(3) 0.000(3) -0.008(3)
C8 0.024(4) 0.029(4) 0.026(4) -0.002(3) 0.004(3) -0.002(3)
C9 0.016(3) 0.029(4) 0.027(4) 0.001(3) 0.006(3) 0.000(3)
C10 0.019(4) 0.028(4) 0.030(4) -0.003(3) 0.004(3) 0.000(3)
C11 0.011(3) 0.016(4) 0.030(4) -0.006(3) 0.001(3) 0.007(3)
C12 0.015(4) 0.026(4) 0.031(4) 0.000(3) -0.006(3) -0.003(3)
Al4 0.0175(14) 0.0194(14) 0.0170(15) 0.0000(12) -0.0005(11) 0.0003(12)
O1W 0.020(2) 0.021(2) 0.022(3) 0.001(2) 0.0007(19) -0.0010(19)
O2W 0.023(2) 0.019(2) 0.018(2) 0.0001(19) -0.0023(19) -0.0007(19)
O3W 0.024(2) 0.024(3) 0.019(2) 0.001(2) -0.0043(19) 0.000(2)
O4W 0.046(3) 0.032(3) 0.038(3) 0.002(3) -0.005(3) 0.005(2)
O5W 0.073(4) 0.034(3) 0.049(4) 0.014(3) 0.009(3) 0.010(3)
O6W 0.082(5) 0.081(5) 0.058(5) 0.011(4) 0.007(4) 0.027(4)
N1 0.038(9) 0.090(14) 0.090(14) 0.060(12) 0.028(9) -0.017(9)
O21 0.013(6) 0.088(10) 0.153(14) -0.083(10) 0.036(7) -0.008(6)
O22 0.123(11) 0.058(8) 0.022(6) 0.045(6) -0.085(7) -0.084(7)
O23 0.030(6) 0.050(7) 0.039(6) -0.001(5) 0.006(5) -0.028(5)

loop_
_atom_type_symbol
_atom_type_description
_atom_type_scat_dispersion_real
_atom_type_scat_dispersion_imag
_atom_type_scat_source
C C 0.0033 0.0016 'International Tables Vol C Tables 4.2.6.8 and 6.1.1.4'
H H 0.0000 0.0000 'International Tables Vol C Tables 4.2.6.8 and 6.1.1.4'
O O 0.0106 0.0060 'International Tables Vol C Tables 4.2.6.8 and 6.1.1.4'
Al Al 0.0645 0.0514 'International Tables Vol C Tables 4.2.6.8 and 6.1.1.4'
N N 0.0061 0.0033 'International Tables Vol C Tables 4.2.6.8 and 6.1.1.4'

loop_
_geom_angle_atom_site_label_1
_geom_angle_atom_site_label_2
_geom_angle_atom_site_label_3
_geom_angle
_geom_angle_site_symmetry_1
_geom_angle_site_symmetry_3
_geom_angle_publ_flag
O16 Al1 O15 79.06(18) . . ?
O16 Al1 O1 93.79(19) . . ?
O15 Al1 O1 171.63(19) . . ?
O16 Al1 O4 170.8(2) . . ?
O15 Al1 O4 93.01(18) . . ?
O1 Al1 O4 93.7(2) . . ?
O16 Al1 O3 94.92(19) . . ?
O15 Al1 O3 94.25(19) . . ?
O1 Al1 O3 90.67(18) . . ?
O4 Al1 O3 90.22(18) . . ?
O16 Al1 O18 90.97(18) . . ?
O15 Al1 O18 91.86(18) . . ?
O1 Al1 O18 83.86(17) . . ?
O4 Al1 O18 84.64(17) . . ?
O3 Al1 O18 172.2(2) . . ?
O16 Al1 Al2 39.68(13) . . ?
O15 Al1 Al2 39.90(12) . . ?
O1 Al1 Al2 133.38(16) . . ?
O4 Al1 Al2 132.84(15) . . ?
O3 Al1 Al2 91.00(14) . . ?
O18 Al1 Al2 96.79(14) . . ?
O16 Al2 O15 78.17(18) . . ?
O16 Al2 O13 94.51(19) . . ?
O15 Al2 O13 171.0(2) . . ?
O16 Al2 O8 173.0(2) . . ?
O15 Al2 O8 95.17(18) . . ?
O13 Al2 O8 91.9(2) . . ?
O16 Al2 O17 91.48(18) . . ?
O15 Al2 O17 88.89(18) . . ?
O13 Al2 O17 85.97(18) . . ?
O8 Al2 O17 86.34(18) . . ?
O16 Al2 O10 92.63(18) . . ?
O15 Al2 O10 93.59(19) . . ?
O13 Al2 O10 92.04(19) . . ?
O8 Al2 O10 89.77(19) . . ?
O17 Al2 O10 175.6(2) . . ?
O16 Al2 Al1 39.13(13) . . ?
O15 Al2 Al1 39.55(11) . . ?
O13 Al2 Al1 133.60(16) . . ?
O8 Al2 Al1 134.47(16) . . ?
O17 Al2 Al1 95.11(14) . . ?
O10 Al2 Al1 89.13(14) . . ?
O10 Al3 O11 88.26(19) . . ?
O10 Al3 O6 175.0(2) . . ?
O11 Al3 O6 86.92(19) . . ?
O10 Al3 O3 98.72(19) . . ?
O11 Al3 O3 172.99(19) . . ?
O6 Al3 O3 86.13(19) . . ?
O10 Al3 O19 92.35(17) . . ?
O11 Al3 O19 88.04(19) . . ?
O6 Al3 O19 88.83(17) . . ?
O3 Al3 O19 90.96(19) . . ?
O10 Al3 O20 91.30(16) . . ?
O11 Al3 O20 88.23(19) . . ?
O6 Al3 O20 87.21(16) . . ?
O3 Al3 O20 92.29(18) . . ?
O19 Al3 O20 174.70(19) . . ?
C1 O1 Al1 130.9(4) . . ?
C3 O3 Al3 113.1(3) . . ?
C3 O3 Al1 117.0(3) . . ?
Al3 O3 Al1 129.7(2) . . ?
C5 O4 Al1 131.8(4) . . ?
C6 O6 Al3 116.2(4) . . ?
C7 O8 Al2 131.7(4) . . ?
C9 O10 Al3 112.2(4) . . ?
C9 O10 Al2 116.4(3) . . ?
Al3 O10 Al2 131.4(2) . . ?
C12 O11 Al3 116.0(4) . . ?
C11 O13 Al2 131.7(4) . . ?
Al1 O15 Al2 100.55(16) . . ?
Al1 O16 Al2 101.19(19) . . ?
O2 C1 O1 121.0(5) . . ?
O2 C1 C2 117.8(5) . . ?
O1 C1 C2 121.2(5) . . ?
C1 C2 C3 118.5(5) . . ?
O3 C3 C4 111.7(5) . . ?
O3 C3 C2 111.1(5) . . ?
C4 C3 C2 116.2(5) . . ?
O3 C3 C6 109.2(5) . . ?
C4 C3 C6 104.4(5) . . ?
C2 C3 C6 103.5(5) . . ?
C5 C4 C3 118.9(5) . . ?
O5 C5 O4 121.3(6) . . ?
O5 C5 C4 117.6(6) . . ?
O4 C5 C4 121.1(6) . . ?
O7 C6 O6 125.0(6) . . ?
O7 C6 C3 119.7(6) . . ?
O6 C6 C3 115.3(5) . . ?
O9 C7 O8 122.0(6) . . ?
O9 C7 C8 115.7(6) . . ?
O8 C7 C8 122.2(6) . . ?
C7 C8 C9 119.8(6) . . ?
O10 C9 C8 109.9(5) . . ?
O10 C9 C10 109.5(5) . . ?
C8 C9 C10 118.1(5) . . ?
O10 C9 C12 109.3(5) . . ?
C8 C9 C12 105.1(5) . . ?
C10 C9 C12 104.4(5) . . ?
C11 C10 C9 118.4(6) . . ?
O14 C11 O13 122.7(6) . . ?
O14 C11 C10 115.3(6) . . ?
O13 C11 C10 121.8(6) . . ?
O12 C12 O11 124.5(6) . . ?
O12 C12 C9 121.3(6) . . ?
O11 C12 C9 114.2(6) . . ?
O3W Al4 O3W 180.00(17) . 3_685 ?
O3W Al4 O2W 89.89(16) . . ?
O3W Al4 O2W 90.11(16) 3_685 . ?
O3W Al4 O2W 90.11(16) . 3_685 ?
O3W Al4 O2W 89.89(16) 3_685 3_685 ?
O2W Al4 O2W 180.00(19) . 3_685 ?
O3W Al4 O1W 90.10(17) . 3_685 ?
O3W Al4 O1W 89.90(17) 3_685 3_685 ?
O2W Al4 O1W 89.98(14) . 3_685 ?
O2W Al4 O1W 90.02(14) 3_685 3_685 ?
O3W Al4 O1W 89.90(17) . . ?
O3W Al4 O1W 90.10(17) 3_685 . ?
O2W Al4 O1W 90.02(14) . . ?
O2W Al4 O1W 89.98(14) 3_685 . ?
O1W Al4 O1W 180.0(3) 3_685 . ?
O21 N1 O22 147.1(16) . . ?
O21 N1 O23 97.2(17) . . ?
O22 N1 O23 111.8(15) . . ?

loop_
_geom_bond_atom_site_label_1
_geom_bond_atom_site_label_2
_geom_bond_distance
_geom_bond_site_symmetry_2
_geom_bond_publ_flag
Al1 O16 1.827(4) . ?
Al1 O15 1.840(4) . ?
Al1 O1 1.874(4) . ?
Al1 O4 1.875(4) . ?
Al1 O3 1.906(4) . ?
Al1 O18 1.956(4) . ?
Al1 Al2 2.840(3) . ?
Al2 O16 1.849(4) . ?
Al2 O15 1.853(4) . ?
Al2 O13 1.865(4) . ?
Al2 O8 1.880(5) . ?
Al2 O17 1.931(4) . ?
Al2 O10 1.943(4) . ?
Al3 O10 1.851(4) . ?
Al3 O11 1.866(4) . ?
Al3 O6 1.875(4) . ?
Al3 O3 1.897(4) . ?
Al3 O19 1.937(4) . ?
Al3 O20 1.945(4) . ?
O1 C1 1.266(7) . ?
O2 C1 1.248(7) . ?
O3 C3 1.426(7) . ?
O4 C5 1.286(7) . ?
O5 C5 1.243(8) . ?
O6 C6 1.280(8) . ?
O7 C6 1.232(7) . ?
O8 C7 1.263(8) . ?
O9 C7 1.233(7) . ?
O10 C9 1.441(8) . ?
O11 C12 1.264(7) . ?
O12 C12 1.247(8) . ?
O13 C11 1.264(7) . ?
O14 C11 1.243(7) . ?
C1 C2 1.493(8) . ?
C2 C3 1.538(8) . ?
C3 C4 1.525(8) . ?
C3 C6 1.554(9) . ?
C4 C5 1.510(9) . ?
C7 C8 1.496(9) . ?
C8 C9 1.518(9) . ?
C9 C10 1.518(9) . ?
C9 C12 1.584(9) . ?
C10 C11 1.507(8) . ?
Al4 O3W 1.837(4) . ?
Al4 O3W 1.837(4) 3_685 ?
Al4 O2W 1.887(4) . ?
Al4 O2W 1.887(4) 3_685 ?
Al4 O1W 1.909(3) 3_685 ?
Al4 O1W 1.909(3) . ?
N1 O21 1.18(2) . ?
N1 O22 1.32(2) . ?
N1 O23 1.351(17) . ?

loop_
_geom_torsion_atom_site_label_1
_geom_torsion_atom_site_label_2
_geom_torsion_atom_site_label_3
_geom_torsion_atom_site_label_4
_geom_torsion
_geom_torsion_site_symmetry_1
_geom_torsion_site_symmetry_2
_geom_torsion_site_symmetry_3
_geom_torsion_site_symmetry_4
_geom_torsion_publ_flag
O15 Al1 Al2 O16 168.1(3) . . . . ?
O1 Al1 Al2 O16 -4.6(3) . . . . ?
O4 Al1 Al2 O16 172.3(3) . . . . ?
O3 Al1 Al2 O16 -96.5(2) . . . . ?
O18 Al1 Al2 O16 83.3(2) . . . . ?
O16 Al1 Al2 O15 -168.1(3) . . . . ?
O1 Al1 Al2 O15 -172.7(3) . . . . ?
O4 Al1 Al2 O15 4.2(3) . . . . ?
O3 Al1 Al2 O15 95.4(2) . . . . ?
O18 Al1 Al2 O15 -84.8(2) . . . . ?
O16 Al1 Al2 O13 3.3(3) . . . . ?
O15 Al1 Al2 O13 171.3(3) . . . . ?
O1 Al1 Al2 O13 -1.4(3) . . . . ?
O4 Al1 Al2 O13 175.5(3) . . . . ?
O3 Al1 Al2 O13 -93.2(2) . . . . ?
O18 Al1 Al2 O13 86.6(2) . . . . ?
O16 Al1 Al2 O8 -175.9(3) . . . . ?
O15 Al1 Al2 O8 -7.9(3) . . . . ?
O1 Al1 Al2 O8 179.4(3) . . . . ?
O4 Al1 Al2 O8 -3.7(3) . . . . ?
O3 Al1 Al2 O8 87.6(2) . . . . ?
O18 Al1 Al2 O8 -92.6(2) . . . . ?
O16 Al1 Al2 O17 -86.0(2) . . . . ?
O15 Al1 Al2 O17 82.0(2) . . . . ?
O1 Al1 Al2 O17 -90.7(2) . . . . ?
O4 Al1 Al2 O17 86.2(2) . . . . ?
O3 Al1 Al2 O17 177.45(17) . . . . ?
O18 Al1 Al2 O17 -2.74(16) . . . . ?
O16 Al1 Al2 O10 95.2(2) . . . . ?
O15 Al1 Al2 O10 -96.7(2) . . . . ?
O1 Al1 Al2 O10 90.6(2) . . . . ?
O4 Al1 Al2 O10 -92.5(2) . . . . ?
O3 Al1 Al2 O10 -1.26(18) . . . . ?
O18 Al1 Al2 O10 178.55(16) . . . . ?
O16 Al1 O1 C1 -94.5(5) . . . . ?
O15 Al1 O1 C1 -125.6(14) . . . . ?
O4 Al1 O1 C1 90.7(5) . . . . ?
O3 Al1 O1 C1 0.4(5) . . . . ?
O18 Al1 O1 C1 174.9(5) . . . . ?
Al2 Al1 O1 C1 -91.6(5) . . . . ?
O10 Al3 O3 C3 -179.0(3) . . . . ?
O11 Al3 O3 C3 -4.8(18) . . . . ?
O6 Al3 O3 C3 2.3(4) . . . . ?
O19 Al3 O3 C3 -86.5(3) . . . . ?
O20 Al3 O3 C3 89.3(3) . . . . ?
O10 Al3 O3 Al1 -3.2(3) . . . . ?
O11 Al3 O3 Al1 171.0(15) . . . . ?
O6 Al3 O3 Al1 178.1(3) . . . . ?
O19 Al3 O3 Al1 89.3(3) . . . . ?
O20 Al3 O3 Al1 -94.9(3) . . . . ?
O16 Al1 O3 C3 139.0(4) . . . . ?
O15 Al1 O3 C3 -141.6(4) . . . . ?
O1 Al1 O3 C3 45.2(4) . . . . ?
O4 Al1 O3 C3 -48.6(4) . . . . ?
O18 Al1 O3 C3 0.0(15) . . . . ?
Al2 Al1 O3 C3 178.6(3) . . . . ?
O16 Al1 O3 Al3 -36.6(3) . . . . ?
O15 Al1 O3 Al3 42.7(3) . . . . ?
O1 Al1 O3 Al3 -130.5(3) . . . . ?
O4 Al1 O3 Al3 135.8(3) . . . . ?
O18 Al1 O3 Al3 -175.7(11) . . . . ?
Al2 Al1 O3 Al3 2.9(3) . . . . ?
O16 Al1 O4 C5 134.0(13) . . . . ?
O15 Al1 O4 C5 104.1(6) . . . . ?
O1 Al1 O4 C5 -80.9(6) . . . . ?
O3 Al1 O4 C5 9.8(6) . . . . ?
O18 Al1 O4 C5 -164.4(6) . . . . ?
Al2 Al1 O4 C5 101.4(5) . . . . ?
O10 Al3 O6 C6 -167(2) . . . . ?
O11 Al3 O6 C6 177.9(4) . . . . ?
O3 Al3 O6 C6 -1.2(4) . . . . ?
O19 Al3 O6 C6 89.8(4) . . . . ?
O20 Al3 O6 C6 -93.7(4) . . . . ?
O16 Al2 O8 C7 -129.2(16) . . . . ?
O15 Al2 O8 C7 -112.5(5) . . . . ?
O13 Al2 O8 C7 73.1(5) . . . . ?
O17 Al2 O8 C7 158.9(5) . . . . ?
O10 Al2 O8 C7 -19.0(5) . . . . ?
Al1 Al2 O8 C7 -107.5(5) . . . . ?
O11 Al3 O10 C9 -1.7(4) . . . . ?
O6 Al3 O10 C9 -17(2) . . . . ?
O3 Al3 O10 C9 177.6(4) . . . . ?
O19 Al3 O10 C9 86.2(4) . . . . ?
O20 Al3 O10 C9 -89.9(4) . . . . ?
O11 Al3 O10 Al2 -177.7(3) . . . . ?
O6 Al3 O10 Al2 167(2) . . . . ?
O3 Al3 O10 Al2 1.6(3) . . . . ?
O19 Al3 O10 Al2 -89.7(3) . . . . ?
O20 Al3 O10 Al2 94.1(3) . . . . ?
O16 Al2 O10 C9 -137.1(4) . . . . ?
O15 Al2 O10 C9 144.6(4) . . . . ?
O13 Al2 O10 C9 -42.4(4) . . . . ?
O8 Al2 O10 C9 49.5(4) . . . . ?
O17 Al2 O10 C9 21(3) . . . . ?
Al1 Al2 O10 C9 -176.0(4) . . . . ?
O16 Al2 O10 Al3 38.8(3) . . . . ?
O15 Al2 O10 Al3 -39.5(3) . . . . ?
O13 Al2 O10 Al3 133.4(3) . . . . ?
O8 Al2 O10 Al3 -134.7(3) . . . . ?
O17 Al2 O10 Al3 -163(2) . . . . ?
Al1 Al2 O10 Al3 -0.2(3) . . . . ?
O10 Al3 O11 C12 0.2(4) . . . . ?
O6 Al3 O11 C12 178.9(4) . . . . ?
O3 Al3 O11 C12 -174.1(15) . . . . ?
O19 Al3 O11 C12 -92.2(4) . . . . ?
O20 Al3 O11 C12 91.6(4) . . . . ?
O16 Al2 O13 C11 102.4(5) . . . . ?
O15 Al2 O13 C11 138.1(12) . . . . ?
O8 Al2 O13 C11 -80.2(5) . . . . ?
O17 Al2 O13 C11 -166.4(5) . . . . ?
O10 Al2 O13 C11 9.6(5) . . . . ?
Al1 Al2 O13 C11 100.4(5) . . . . ?
O16 Al1 O15 Al2 7.7(2) . . . . ?
O1 Al1 O15 Al2 39.4(15) . . . . ?
O4 Al1 O15 Al2 -176.9(2) . . . . ?
O3 Al1 O15 Al2 -86.5(2) . . . . ?
O18 Al1 O15 Al2 98.37(19) . . . . ?
O16 Al2 O15 Al1 -7.67(19) . . . . ?
O13 Al2 O15 Al1 -44.1(13) . . . . ?
O8 Al2 O15 Al1 174.4(2) . . . . ?
O17 Al2 O15 Al1 -99.4(2) . . . . ?
O10 Al2 O15 Al1 84.3(2) . . . . ?
O15 Al1 O16 Al2 -7.8(2) . . . . ?
O1 Al1 O16 Al2 176.62(19) . . . . ?
O4 Al1 O16 Al2 -38.3(14) . . . . ?
O3 Al1 O16 Al2 85.6(2) . . . . ?
O18 Al1 O16 Al2 -99.48(19) . . . . ?
O15 Al2 O16 Al1 7.74(19) . . . . ?
O13 Al2 O16 Al1 -177.6(2) . . . . ?
O8 Al2 O16 Al1 24.7(18) . . . . ?
O17 Al2 O16 Al1 96.3(2) . . . . ?
O10 Al2 O16 Al1 -85.4(2) . . . . ?
Al1 O1 C1 O2 153.7(5) . . . . ?
Al1 O1 C1 C2 -24.9(9) . . . . ?
O2 C1 C2 C3 -170.5(6) . . . . ?
O1 C1 C2 C3 8.1(9) . . . . ?
Al3 O3 C3 C4 -117.7(5) . . . . ?
Al1 O3 C3 C4 65.9(5) . . . . ?
Al3 O3 C3 C2 110.8(5) . . . . ?
Al1 O3 C3 C2 -65.6(6) . . . . ?
Al3 O3 C3 C6 -2.7(5) . . . . ?
Al1 O3 C3 C6 -179.1(3) . . . . ?
C1 C2 C3 O3 36.8(8) . . . . ?
C1 C2 C3 C4 -92.3(7) . . . . ?
C1 C2 C3 C6 153.8(6) . . . . ?
O3 C3 C4 C5 -37.2(8) . . . . ?
C2 C3 C4 C5 91.6(7) . . . . ?
C6 C3 C4 C5 -155.1(6) . . . . ?
Al1 O4 C5 O5 -167.3(5) . . . . ?
Al1 O4 C5 C4 11.9(9) . . . . ?
C3 C4 C5 O5 177.7(6) . . . . ?
C3 C4 C5 O4 -1.6(10) . . . . ?
Al3 O6 C6 O7 -179.1(5) . . . . ?
Al3 O6 C6 C3 -0.1(6) . . . . ?
O3 C3 C6 O7 -179.0(5) . . . . ?
C4 C3 C6 O7 -59.5(7) . . . . ?
C2 C3 C6 O7 62.6(7) . . . . ?
O3 C3 C6 O6 1.9(7) . . . . ?
C4 C3 C6 O6 121.4(6) . . . . ?
C2 C3 C6 O6 -116.5(6) . . . . ?
Al2 O8 C7 O9 -179.7(4) . . . . ?
Al2 O8 C7 C8 4.3(8) . . . . ?
O9 C7 C8 C9 171.3(6) . . . . ?
O8 C7 C8 C9 -12.5(9) . . . . ?
Al3 O10 C9 C8 117.5(4) . . . . ?
Al2 O10 C9 C8 -65.9(5) . . . . ?
Al3 O10 C9 C10 -111.3(4) . . . . ?
Al2 O10 C9 C10 65.3(5) . . . . ?
Al3 O10 C9 C12 2.6(6) . . . . ?
Al2 O10 C9 C12 179.2(4) . . . . ?
C7 C8 C9 O10 43.8(8) . . . . ?
C7 C8 C9 C10 -82.8(8) . . . . ?
C7 C8 C9 C12 161.3(6) . . . . ?
O10 C9 C10 C11 -51.6(7) . . . . ?
C8 C9 C10 C11 75.1(8) . . . . ?
C12 C9 C10 C11 -168.7(5) . . . . ?
Al2 O13 C11 O14 -175.0(4) . . . . ?
Al2 O13 C11 C10 -0.1(8) . . . . ?
C9 C10 C11 O14 -166.1(5) . . . . ?
C9 C10 C11 O13 18.6(9) . . . . ?
Al3 O11 C12 O12 178.6(5) . . . . ?
Al3 O11 C12 C9 1.2(7) . . . . ?
O10 C9 C12 O12 180.0(6) . . . . ?
C8 C9 C12 O12 62.1(7) . . . . ?
C10 C9 C12 O12 -62.9(7) . . . . ?
O10 C9 C12 O11 -2.5(7) . . . . ?
C8 C9 C12 O11 -120.4(6) . . . . ?
C10 C9 C12 O11 114.6(6) . . . . ?
